data_4334372
loop_
_publ_author_name
'Zachariah M. Heiden'
'Shentan Chen'
'Michael T. Mock'
'William G. Dougherty'
'W. Scott Kassel'
'Roger Rousseau'
'R. Morris Bullock'

_publ_section_title
;
 Protonation of Ferrous Dinitrogen Complexes Containing a Diphosphine
 Ligand with a Pendent Amine
;
_journal_name_full 'Inorganic Chemistry'
_journal_page_first 4026
_journal_page_last 4039
_journal_paper_doi 10.1021/ic4000704
_journal_volume 52
_journal_year 2013
_chemical_formula_sum 'C22 H54 Fe N2 P4'
_chemical_formula_weight 526.40
_chemical_name_systematic
; 
 ? 
;
_space_group_IT_number 2
_symmetry_cell_setting triclinic
_symmetry_space_group_name_Hall '-P 1'
_symmetry_space_group_name_H-M 'P -1'
_atom_sites_solution_hydrogens geom
_atom_sites_solution_primary direct
_atom_sites_solution_secondary difmap
_audit_creation_method SHELXL-97
_cell_angle_alpha 88.390(4)
_cell_angle_beta 89.899(4)
_cell_angle_gamma 85.777(4)
_cell_formula_units_Z 4
_cell_length_a 10.2019(12)
_cell_length_b 16.764(2)
_cell_length_c 16.9450(19)
_cell_measurement_reflns_used 9902
_cell_measurement_temperature 110(2)
_cell_measurement_theta_max 32.98
_cell_measurement_theta_min 2.27
_cell_volume 2889.0(6)
_computing_cell_refinement 'Bruker SAINT'
_computing_data_collection 'Bruker APEX2'
_computing_data_reduction 'Bruker SAINT'
_computing_molecular_graphics 'Bruker SHELXTL'
_computing_publication_material 'Bruker SHELXTL'
_computing_structure_refinement 'SHELXL-97 (Sheldrick, 2008)'
_computing_structure_solution 'SHELXS-97 (Sheldrick, 2008)'
_diffrn_ambient_temperature 110(2)
_diffrn_measured_fraction_theta_full 0.987
_diffrn_measured_fraction_theta_max 0.987
_diffrn_measurement_device_type 'Bruker APEX-II CCD'
_diffrn_measurement_method '\f and \w scans'
_diffrn_radiation_monochromator graphite
_diffrn_radiation_source 'fine-focus sealed tube'
_diffrn_radiation_type MoK\a
_diffrn_radiation_wavelength 0.71073
_diffrn_reflns_av_R_equivalents 0.0359
_diffrn_reflns_av_sigmaI/netI 0.0578
_diffrn_reflns_limit_h_max 15
_diffrn_reflns_limit_h_min -15
_diffrn_reflns_limit_k_max 25
_diffrn_reflns_limit_k_min -25
_diffrn_reflns_limit_l_max 26
_diffrn_reflns_limit_l_min -25
_diffrn_reflns_number 60504
_diffrn_reflns_theta_full 33.24
_diffrn_reflns_theta_max 33.24
_diffrn_reflns_theta_min 1.69
_exptl_absorpt_coefficient_mu 0.755
_exptl_absorpt_correction_T_max 0.9283
_exptl_absorpt_correction_T_min 0.9016
_exptl_absorpt_correction_type multi-scan
_exptl_absorpt_process_details SADABS
_exptl_crystal_colour orange
_exptl_crystal_density_diffrn 1.210
_exptl_crystal_description blade
_exptl_crystal_F_000 1144
_exptl_crystal_size_max 0.14
_exptl_crystal_size_mid 0.12
_exptl_crystal_size_min 0.10
_refine_diff_density_max 0.508
_refine_diff_density_min -0.414
_refine_diff_density_rms 0.078
_refine_ls_extinction_method none
_refine_ls_goodness_of_fit_ref 1.012
_refine_ls_hydrogen_treatment mixed
_refine_ls_matrix_type full
_refine_ls_number_parameters 551
_refine_ls_number_reflns 21921
_refine_ls_number_restraints 0
_refine_ls_restrained_S_all 1.012
_refine_ls_R_factor_all 0.0677
_refine_ls_R_factor_gt 0.0384
_refine_ls_shift/su_max 0.001
_refine_ls_shift/su_mean 0.000
_refine_ls_structure_factor_coef Fsqd
_refine_ls_weighting_details 'calc w=1/[\s^2^(Fo^2^)+(0.0354P)^2^+0.3408P] where P=(Fo^2^+2Fc^2^)/3'
_refine_ls_weighting_scheme calc
_refine_ls_wR_factor_gt 0.0766
_refine_ls_wR_factor_ref 0.0867
_reflns_number_gt 15760
_reflns_number_total 21921
_reflns_threshold_expression >2sigma(I)
_cod_data_source_file ic4000704_si_002_7.cif
_cod_data_source_block pnl150
_cod_original_cell_volume 2888.9(6)
_cod_database_code 4334372

loop_
_symmetry_equiv_pos_as_xyz
'x, y, z'
'-x, -y, -z'

loop_
_atom_site_label
_atom_site_type_symbol
_atom_site_fract_x
_atom_site_fract_y
_atom_site_fract_z
_atom_site_U_iso_or_equiv
_atom_site_adp_type
_atom_site_occupancy
_atom_site_symmetry_multiplicity
_atom_site_calc_flag
_atom_site_refinement_flags
Fe1 Fe 0.12085(2) 0.768236(12) 0.385012(11) 0.01312(4) Uani 1 1 d .
H1F H 0.0261(18) 0.7111(11) 0.4130(11) 0.038(5) Uiso 1 1 d .
Fe2 Fe 0.365226(19) 0.270429(12) 0.116084(11) 0.01283(4) Uani 1 1 d .
H2F H 0.3821(17) 0.2152(10) 0.0514(10) 0.032(5) Uiso 1 1 d .
N1 N 0.08777(13) 0.76704(7) 0.55807(7) 0.0190(3) Uani 1 1 d .
N2 N 0.17605(13) 0.84804(7) 0.17800(7) 0.0198(3) Uani 1 1 d .
N3 N 0.62079(12) 0.27224(7) 0.03499(7) 0.0182(2) Uani 1 1 d .
N4 N 0.05253(12) 0.34407(7) 0.22082(7) 0.0184(2) Uani 1 1 d .
P1 P 0.22797(4) 0.67679(2) 0.45567(2) 0.01605(7) Uani 1 1 d .
P2 P -0.03543(4) 0.84599(2) 0.42693(2) 0.01576(7) Uani 1 1 d .
P3 P 0.06190(4) 0.73073(2) 0.27100(2) 0.01419(7) Uani 1 1 d .
P4 P 0.26229(4) 0.84422(2) 0.33203(2) 0.01587(7) Uani 1 1 d .
P5 P 0.51994(4) 0.18173(2) 0.14891(2) 0.01477(7) Uani 1 1 d .
P6 P 0.36865(4) 0.34857(2) 0.01584(2) 0.01539(7) Uani 1 1 d .
P7 P 0.17138(4) 0.22709(2) 0.12331(2) 0.01443(7) Uani 1 1 d .
P8 P 0.32461(4) 0.34651(2) 0.21597(2) 0.01503(7) Uani 1 1 d .
C1 C 0.40747(15) 0.64993(9) 0.45844(9) 0.0225(3) Uani 1 1 d .
H1A H 0.4541 0.6997 0.4590 0.027 Uiso 1 1 calc R
H1B H 0.4293 0.6192 0.5080 0.027 Uiso 1 1 calc R
C2 C 0.45705(17) 0.60045(10) 0.38858(10) 0.0284(4) Uani 1 1 d .
H2A H 0.5534 0.5958 0.3886 0.043 Uiso 1 1 calc R
H2B H 0.4252 0.6269 0.3392 0.043 Uiso 1 1 calc R
H2C H 0.4244 0.5470 0.3931 0.043 Uiso 1 1 calc R
C3 C 0.16455(16) 0.57610(9) 0.46216(9) 0.0232(3) Uani 1 1 d .
H3A H 0.0694 0.5831 0.4741 0.028 Uiso 1 1 calc R
H3B H 0.1731 0.5527 0.4092 0.028 Uiso 1 1 calc R
C4 C 0.22694(19) 0.51475(10) 0.52181(10) 0.0299(4) Uani 1 1 d .
H4A H 0.1794 0.4660 0.5214 0.045 Uiso 1 1 calc R
H4B H 0.2223 0.5370 0.5747 0.045 Uiso 1 1 calc R
H4C H 0.3191 0.5018 0.5076 0.045 Uiso 1 1 calc R
C5 C 0.20500(16) 0.71151(9) 0.55796(9) 0.0228(3) Uani 1 1 d .
H5A H 0.1935 0.6655 0.5946 0.027 Uiso 1 1 calc R
H5B H 0.2826 0.7387 0.5750 0.027 Uiso 1 1 calc R
C6 C 0.07323(17) 0.80608(10) 0.63347(9) 0.0260(3) Uani 1 1 d .
H6A H -0.0006 0.8469 0.6306 0.039 Uiso 1 1 calc R
H6B H 0.1541 0.8314 0.6456 0.039 Uiso 1 1 calc R
H6C H 0.0564 0.7663 0.6750 0.039 Uiso 1 1 calc R
C7 C 0.09733(15) 0.82395(8) 0.49202(8) 0.0176(3) Uani 1 1 d .
H7A H 0.1549 0.8687 0.5007 0.021 Uiso 1 1 calc R
C8 C -0.18934(16) 0.80973(9) 0.46562(9) 0.0233(3) Uani 1 1 d .
H8A H -0.2503 0.8057 0.4207 0.028 Uiso 1 1 calc R
H8B H -0.1698 0.7550 0.4881 0.028 Uiso 1 1 calc R
C9 C -0.26035(17) 0.85993(11) 0.52836(10) 0.0300(4) Uani 1 1 d .
H9A H -0.3374 0.8333 0.5471 0.045 Uiso 1 1 calc R
H9B H -0.2886 0.9128 0.5056 0.045 Uiso 1 1 calc R
H9C H -0.2008 0.8660 0.5727 0.045 Uiso 1 1 calc R
C10 C -0.07702(15) 0.95374(9) 0.40888(9) 0.0209(3) Uani 1 1 d .
H10A H -0.1095 0.9781 0.4584 0.025 Uiso 1 1 calc R
H10B H 0.0031 0.9798 0.3926 0.025 Uiso 1 1 calc R
C11 C -0.18188(16) 0.96887(10) 0.34480(10) 0.0271(3) Uani 1 1 d .
H11A H -0.1968 1.0265 0.3339 0.041 Uiso 1 1 calc R
H11B H -0.2640 0.9475 0.3629 0.041 Uiso 1 1 calc R
H11C H -0.1521 0.9422 0.2965 0.041 Uiso 1 1 calc R
C12 C -0.11033(15) 0.70362(10) 0.26171(9) 0.0224(3) Uani 1 1 d .
H12A H -0.1699 0.7495 0.2780 0.027 Uiso 1 1 calc R
H12B H -0.1284 0.6942 0.2055 0.027 Uiso 1 1 calc R
C13 C -0.14242(18) 0.62948(11) 0.31076(10) 0.0322(4) Uani 1 1 d .
H13A H -0.2341 0.6183 0.3017 0.048 Uiso 1 1 calc R
H13B H -0.1295 0.6391 0.3669 0.048 Uiso 1 1 calc R
H13C H -0.0842 0.5835 0.2951 0.048 Uiso 1 1 calc R
C14 C 0.15328(15) 0.64747(9) 0.22054(9) 0.0199(3) Uani 1 1 d .
H14A H 0.2377 0.6667 0.2019 0.024 Uiso 1 1 calc R
H14B H 0.1744 0.6041 0.2603 0.024 Uiso 1 1 calc R
C15 C 0.08761(17) 0.61107(9) 0.15063(9) 0.0244(3) Uani 1 1 d .
H15A H 0.1514 0.5742 0.1243 0.037 Uiso 1 1 calc R
H15B H 0.0559 0.6538 0.1132 0.037 Uiso 1 1 calc R
H15C H 0.0133 0.5819 0.1695 0.037 Uiso 1 1 calc R
C16 C 0.05386(15) 0.80807(8) 0.19032(8) 0.0191(3) Uani 1 1 d .
H16A H 0.0310 0.7827 0.1406 0.023 Uiso 1 1 calc R
H16B H -0.0178 0.8491 0.2021 0.023 Uiso 1 1 calc R
C17 C 0.17046(19) 0.89434(10) 0.10351(9) 0.0300(4) Uani 1 1 d .
H17A H 0.2548 0.9175 0.0943 0.045 Uiso 1 1 calc R
H17B H 0.1002 0.9373 0.1061 0.045 Uiso 1 1 calc R
H17C H 0.1526 0.8592 0.0602 0.045 Uiso 1 1 calc R
C18 C 0.20270(15) 0.90082(8) 0.24255(8) 0.0197(3) Uani 1 1 d .
H18A H 0.1212 0.9337 0.2554 0.024 Uiso 1 1 calc R
H18B H 0.2695 0.9375 0.2252 0.024 Uiso 1 1 calc R
C19 C 0.41989(15) 0.79875(9) 0.29404(10) 0.0230(3) Uani 1 1 d .
H19A H 0.4702 0.7746 0.3397 0.028 Uiso 1 1 calc R
H19B H 0.3994 0.7544 0.2598 0.028 Uiso 1 1 calc R
C20 C 0.51095(18) 0.85149(11) 0.24751(11) 0.0332(4) Uani 1 1 d .
H20A H 0.5921 0.8198 0.2342 0.050 Uiso 1 1 calc R
H20B H 0.5321 0.8965 0.2797 0.050 Uiso 1 1 calc R
H20C H 0.4669 0.8719 0.1989 0.050 Uiso 1 1 calc R
C21 C 0.31858(16) 0.92920(9) 0.38706(9) 0.0230(3) Uani 1 1 d .
H21A H 0.3604 0.9661 0.3498 0.028 Uiso 1 1 calc R
H21B H 0.2414 0.9590 0.4106 0.028 Uiso 1 1 calc R
C22 C 0.41622(17) 0.90248(11) 0.45241(10) 0.0325(4) Uani 1 1 d .
H22A H 0.4291 0.9476 0.4864 0.049 Uiso 1 1 calc R
H22B H 0.5004 0.8839 0.4289 0.049 Uiso 1 1 calc R
H22C H 0.3818 0.8588 0.4839 0.049 Uiso 1 1 calc R
C23 C 0.59188(15) 0.15833(9) 0.24766(9) 0.0210(3) Uani 1 1 d .
H23A H 0.6794 0.1295 0.2413 0.025 Uiso 1 1 calc R
H23B H 0.6046 0.2090 0.2743 0.025 Uiso 1 1 calc R
C24 C 0.50668(17) 0.10739(10) 0.30000(10) 0.0278(4) Uani 1 1 d .
H24A H 0.5419 0.1042 0.3539 0.042 Uiso 1 1 calc R
H24B H 0.5071 0.0534 0.2791 0.042 Uiso 1 1 calc R
H24C H 0.4164 0.1318 0.3006 0.042 Uiso 1 1 calc R
C25 C 0.51430(16) 0.07963(9) 0.11120(10) 0.0235(3) Uani 1 1 d .
H25A H 0.4385 0.0554 0.1364 0.028 Uiso 1 1 calc R
H25B H 0.4956 0.0847 0.0539 0.028 Uiso 1 1 calc R
C26 C 0.63438(17) 0.02060(10) 0.12250(11) 0.0298(4) Uani 1 1 d .
H26A H 0.6179 -0.0301 0.0983 0.045 Uiso 1 1 calc R
H26B H 0.6514 0.0113 0.1790 0.045 Uiso 1 1 calc R
H26C H 0.7109 0.0427 0.0974 0.045 Uiso 1 1 calc R
C27 C 0.66809(14) 0.21833(9) 0.09911(9) 0.0201(3) Uani 1 1 d .
H27A H 0.7206 0.2469 0.1368 0.024 Uiso 1 1 calc R
H27B H 0.7239 0.1729 0.0783 0.024 Uiso 1 1 calc R
C28 C 0.72809(16) 0.31251(10) -0.00197(11) 0.0290(4) Uani 1 1 d .
H28A H 0.7918 0.2726 -0.0241 0.043 Uiso 1 1 calc R
H28B H 0.7715 0.3430 0.0376 0.043 Uiso 1 1 calc R
H28C H 0.6930 0.3490 -0.0443 0.043 Uiso 1 1 calc R
C29 C 0.51884(13) 0.32846(8) 0.06607(8) 0.0161(3) Uani 1 1 d .
H29A H 0.5503 0.3735 0.0966 0.019 Uiso 1 1 calc R
C30 C 0.37623(17) 0.31228(9) -0.08517(9) 0.0233(3) Uani 1 1 d .
H30A H 0.4334 0.2619 -0.0850 0.028 Uiso 1 1 calc R
H30B H 0.2869 0.2990 -0.1003 0.028 Uiso 1 1 calc R
C31 C 0.42635(19) 0.36866(11) -0.14893(10) 0.0327(4) Uani 1 1 d .
H31A H 0.4329 0.3413 -0.1993 0.049 Uiso 1 1 calc R
H31B H 0.5132 0.3846 -0.1339 0.049 Uiso 1 1 calc R
H31C H 0.3651 0.4163 -0.1545 0.049 Uiso 1 1 calc R
C32 C 0.31918(15) 0.45578(9) 0.00336(9) 0.0201(3) Uani 1 1 d .
H32A H 0.3273 0.4822 0.0545 0.024 Uiso 1 1 calc R
H32B H 0.3786 0.4805 -0.0349 0.024 Uiso 1 1 calc R
C33 C 0.17704(16) 0.46908(10) -0.02624(10) 0.0272(3) Uani 1 1 d .
H33A H 0.1509 0.5265 -0.0286 0.041 Uiso 1 1 calc R
H33B H 0.1187 0.4420 0.0100 0.041 Uiso 1 1 calc R
H33C H 0.1707 0.4473 -0.0790 0.041 Uiso 1 1 calc R
C34 C 0.13618(15) 0.14210(9) 0.19014(9) 0.0199(3) Uani 1 1 d .
H34A H 0.2034 0.0979 0.1802 0.024 Uiso 1 1 calc R
H34B H 0.1491 0.1589 0.2449 0.024 Uiso 1 1 calc R
C35 C 0.00103(15) 0.10776(9) 0.18626(10) 0.0242(3) Uani 1 1 d .
H35A H -0.0044 0.0654 0.2270 0.036 Uiso 1 1 calc R
H35B H -0.0109 0.0855 0.1341 0.036 Uiso 1 1 calc R
H35C H -0.0679 0.1504 0.1952 0.036 Uiso 1 1 calc R
C36 C 0.09849(15) 0.19694(9) 0.02999(9) 0.0197(3) Uani 1 1 d .
H36A H 0.0058 0.1858 0.0397 0.024 Uiso 1 1 calc R
H36B H 0.0987 0.2422 -0.0088 0.024 Uiso 1 1 calc R
C37 C 0.17039(16) 0.12330(10) -0.00558(10) 0.0264(3) Uani 1 1 d .
H37A H 0.1299 0.1124 -0.0562 0.040 Uiso 1 1 calc R
H37B H 0.1644 0.0771 0.0306 0.040 Uiso 1 1 calc R
H37C H 0.2630 0.1331 -0.0140 0.040 Uiso 1 1 calc R
C38 C 0.03500(14) 0.30165(9) 0.14786(9) 0.0179(3) Uani 1 1 d .
H38A H 0.0241 0.3415 0.1037 0.021 Uiso 1 1 calc R
H38B H -0.0473 0.2740 0.1520 0.021 Uiso 1 1 calc R
C39 C -0.07126(15) 0.38874(10) 0.24063(10) 0.0257(3) Uani 1 1 d .
H39A H -0.1410 0.3517 0.2459 0.038 Uiso 1 1 calc R
H39B H -0.0944 0.4287 0.1986 0.038 Uiso 1 1 calc R
H39C H -0.0613 0.4157 0.2906 0.038 Uiso 1 1 calc R
C40 C 0.15794(14) 0.39911(8) 0.21435(9) 0.0185(3) Uani 1 1 d .
H40A H 0.1502 0.4365 0.2586 0.022 Uiso 1 1 calc R
H40B H 0.1467 0.4311 0.1645 0.022 Uiso 1 1 calc R
C41 C 0.32449(16) 0.30246(9) 0.31700(8) 0.0205(3) Uani 1 1 d .
H41A H 0.2676 0.2571 0.3171 0.025 Uiso 1 1 calc R
H41B H 0.4149 0.2799 0.3290 0.025 Uiso 1 1 calc R
C42 C 0.27989(18) 0.35629(10) 0.38432(9) 0.0295(4) Uani 1 1 d .
H42A H 0.3000 0.3283 0.4349 0.044 Uiso 1 1 calc R
H42B H 0.1850 0.3697 0.3803 0.044 Uiso 1 1 calc R
H42C H 0.3260 0.4055 0.3811 0.044 Uiso 1 1 calc R
C43 C 0.42105(15) 0.43469(9) 0.23078(9) 0.0206(3) Uani 1 1 d .
H43A H 0.4289 0.4638 0.1796 0.025 Uiso 1 1 calc R
H43B H 0.3724 0.4712 0.2673 0.025 Uiso 1 1 calc R
C44 C 0.55890(16) 0.41314(10) 0.26398(10) 0.0273(4) Uani 1 1 d .
H44A H 0.6089 0.4609 0.2627 0.041 Uiso 1 1 calc R
H44B H 0.6039 0.3718 0.2319 0.041 Uiso 1 1 calc R
H44C H 0.5521 0.3930 0.3186 0.041 Uiso 1 1 calc R

loop_
_atom_site_aniso_label
_atom_site_aniso_U_11
_atom_site_aniso_U_22
_atom_site_aniso_U_33
_atom_site_aniso_U_23
_atom_site_aniso_U_13
_atom_site_aniso_U_12
Fe1 0.01398(10) 0.01302(9) 0.01216(9) 0.00059(7) -0.00060(7) 0.00007(7)
Fe2 0.01049(9) 0.01400(9) 0.01368(9) 0.00101(7) 0.00076(7) 0.00058(7)
N1 0.0259(7) 0.0182(6) 0.0120(6) -0.0004(5) 0.0002(5) 0.0052(5)
N2 0.0263(7) 0.0186(6) 0.0150(6) 0.0024(5) 0.0011(5) -0.0050(5)
N3 0.0131(6) 0.0192(6) 0.0214(6) 0.0060(5) 0.0059(5) 0.0027(5)
N4 0.0138(6) 0.0187(6) 0.0223(6) -0.0015(5) 0.0037(5) 0.0017(5)
P1 0.01808(19) 0.01547(17) 0.01397(17) 0.00084(13) -0.00095(13) 0.00257(14)
P2 0.01730(19) 0.01476(17) 0.01477(17) 0.00019(13) 0.00012(13) 0.00164(14)
P3 0.01559(18) 0.01417(16) 0.01286(16) 0.00060(13) -0.00002(13) -0.00177(13)
P4 0.01580(18) 0.01487(17) 0.01711(17) 0.00021(13) -0.00091(13) -0.00249(14)
P5 0.01266(17) 0.01520(17) 0.01597(17) 0.00220(13) 0.00125(13) 0.00125(13)
P6 0.01404(18) 0.01636(17) 0.01531(17) 0.00257(13) 0.00024(13) 0.00077(14)
P7 0.01145(17) 0.01456(16) 0.01703(17) 0.00018(13) 0.00063(13) 0.00048(13)
P8 0.01429(18) 0.01466(17) 0.01596(17) -0.00019(13) 0.00128(13) -0.00008(13)
C1 0.0200(8) 0.0239(8) 0.0225(8) 0.0034(6) -0.0036(6) 0.0035(6)
C2 0.0247(9) 0.0282(8) 0.0309(9) 0.0008(7) 0.0047(7) 0.0075(7)
C3 0.0282(9) 0.0175(7) 0.0235(8) 0.0039(6) 0.0001(6) -0.0008(6)
C4 0.0431(11) 0.0209(8) 0.0247(8) 0.0058(6) 0.0002(7) 0.0032(7)
C5 0.0298(9) 0.0222(7) 0.0151(7) 0.0014(6) -0.0033(6) 0.0053(6)
C6 0.0359(10) 0.0262(8) 0.0148(7) -0.0031(6) -0.0003(6) 0.0066(7)
C7 0.0220(8) 0.0166(7) 0.0140(6) -0.0003(5) -0.0006(5) 0.0005(6)
C8 0.0218(8) 0.0223(8) 0.0251(8) 0.0019(6) 0.0065(6) 0.0023(6)
C9 0.0222(9) 0.0413(10) 0.0249(8) -0.0011(7) 0.0050(6) 0.0074(7)
C10 0.0224(8) 0.0161(7) 0.0235(8) -0.0007(6) -0.0029(6) 0.0028(6)
C11 0.0259(9) 0.0246(8) 0.0301(9) 0.0054(7) -0.0060(7) 0.0018(7)
C12 0.0179(8) 0.0302(8) 0.0196(7) -0.0008(6) -0.0029(6) -0.0052(6)
C13 0.0295(10) 0.0407(10) 0.0285(9) 0.0029(7) -0.0001(7) -0.0194(8)
C14 0.0239(8) 0.0172(7) 0.0187(7) -0.0006(5) 0.0023(6) -0.0017(6)
C15 0.0368(10) 0.0204(7) 0.0168(7) -0.0034(6) 0.0044(6) -0.0070(7)
C16 0.0246(8) 0.0164(7) 0.0163(7) 0.0016(5) -0.0025(6) -0.0016(6)
C17 0.0433(11) 0.0287(9) 0.0189(8) 0.0072(6) 0.0010(7) -0.0111(8)
C18 0.0239(8) 0.0158(7) 0.0195(7) 0.0025(5) -0.0012(6) -0.0038(6)
C19 0.0184(8) 0.0213(7) 0.0292(8) -0.0001(6) 0.0036(6) -0.0015(6)
C20 0.0254(9) 0.0314(9) 0.0433(11) 0.0014(8) 0.0105(8) -0.0055(7)
C21 0.0246(8) 0.0199(7) 0.0255(8) -0.0020(6) -0.0022(6) -0.0082(6)
C22 0.0289(9) 0.0355(10) 0.0343(10) -0.0073(8) -0.0097(7) -0.0085(8)
C23 0.0189(8) 0.0238(7) 0.0192(7) 0.0037(6) -0.0013(6) 0.0037(6)
C24 0.0309(9) 0.0286(8) 0.0221(8) 0.0096(6) 0.0061(7) 0.0063(7)
C25 0.0215(8) 0.0181(7) 0.0303(8) -0.0027(6) 0.0008(6) 0.0032(6)
C26 0.0295(9) 0.0211(8) 0.0374(10) 0.0002(7) 0.0070(7) 0.0064(7)
C27 0.0130(7) 0.0214(7) 0.0249(8) 0.0060(6) 0.0024(5) 0.0026(6)
C28 0.0192(8) 0.0293(9) 0.0367(10) 0.0133(7) 0.0120(7) 0.0038(7)
C29 0.0124(7) 0.0174(7) 0.0181(7) 0.0014(5) 0.0018(5) 0.0005(5)
C30 0.0286(9) 0.0244(8) 0.0163(7) 0.0020(6) -0.0003(6) 0.0006(6)
C31 0.0423(11) 0.0363(10) 0.0181(8) 0.0072(7) 0.0056(7) 0.0042(8)
C32 0.0179(7) 0.0181(7) 0.0233(7) 0.0046(6) -0.0017(6) 0.0023(6)
C33 0.0214(8) 0.0243(8) 0.0346(9) 0.0060(7) -0.0056(7) 0.0042(6)
C34 0.0169(7) 0.0175(7) 0.0246(8) 0.0031(6) 0.0031(6) 0.0007(6)
C35 0.0208(8) 0.0206(7) 0.0315(9) 0.0003(6) 0.0048(6) -0.0046(6)
C36 0.0170(7) 0.0215(7) 0.0203(7) -0.0014(6) -0.0026(5) -0.0002(6)
C37 0.0259(9) 0.0285(8) 0.0248(8) -0.0085(7) -0.0015(6) 0.0009(7)
C38 0.0107(7) 0.0181(7) 0.0247(7) 0.0009(6) 0.0006(5) 0.0007(5)
C39 0.0180(8) 0.0239(8) 0.0340(9) -0.0004(7) 0.0076(6) 0.0052(6)
C40 0.0172(7) 0.0151(6) 0.0228(7) -0.0005(5) 0.0030(5) 0.0020(5)
C41 0.0249(8) 0.0198(7) 0.0166(7) -0.0006(6) 0.0025(6) -0.0012(6)
C42 0.0406(10) 0.0283(9) 0.0197(8) -0.0034(6) 0.0062(7) -0.0020(7)
C43 0.0212(8) 0.0190(7) 0.0221(7) -0.0012(6) -0.0003(6) -0.0037(6)
C44 0.0228(8) 0.0300(9) 0.0299(9) -0.0023(7) -0.0033(7) -0.0072(7)

loop_
_atom_type_symbol
_atom_type_description
_atom_type_scat_dispersion_real
_atom_type_scat_dispersion_imag
_atom_type_scat_source
C C 0.0033 0.0016 'International Tables Vol C Tables 4.2.6.8 and 6.1.1.4'
H H 0.0000 0.0000 'International Tables Vol C Tables 4.2.6.8 and 6.1.1.4'
N N 0.0061 0.0033 'International Tables Vol C Tables 4.2.6.8 and 6.1.1.4'
P P 0.1023 0.0942 'International Tables Vol C Tables 4.2.6.8 and 6.1.1.4'
Fe Fe 0.3463 0.8444 'International Tables Vol C Tables 4.2.6.8 and 6.1.1.4'

loop_
_geom_angle_atom_site_label_1
_geom_angle_atom_site_label_2
_geom_angle_atom_site_label_3
_geom_angle
C7 Fe1 P2 49.69(4)
C7 Fe1 P3 155.99(4)
P2 Fe1 P3 106.535(17)
C7 Fe1 P1 83.09(4)
P2 Fe1 P1 124.677(18)
P3 Fe1 P1 114.692(17)
C7 Fe1 P4 98.47(4)
P2 Fe1 P4 106.319(19)
P3 Fe1 P4 91.407(17)
P1 Fe1 P4 107.798(19)
C7 Fe1 H1F 88.0(7)
P2 Fe1 H1F 78.1(7)
P3 Fe1 H1F 82.8(7)
P1 Fe1 H1F 72.5(7)
P4 Fe1 H1F 173.6(7)
C29 Fe2 P6 49.67(4)
C29 Fe2 P5 82.95(4)
P6 Fe2 P5 124.862(18)
C29 Fe2 P7 156.80(4)
P6 Fe2 P7 107.525(17)
P5 Fe2 P7 113.613(18)
C29 Fe2 P8 99.02(4)
P6 Fe2 P8 105.829(19)
P5 Fe2 P8 108.268(17)
P7 Fe2 P8 91.219(16)
C29 Fe2 H2F 86.4(7)
P6 Fe2 H2F 77.4(7)
P5 Fe2 H2F 72.5(7)
P7 Fe2 H2F 83.7(7)
P8 Fe2 H2F 174.6(7)
C6 N1 C7 112.51(12)
C6 N1 C5 110.74(12)
C7 N1 C5 108.20(12)
C17 N2 C18 109.25(11)
C17 N2 C16 110.42(12)
C18 N2 C16 112.27(12)
C27 N3 C29 108.27(11)
C27 N3 C28 111.38(12)
C29 N3 C28 112.43(12)
C38 N4 C39 108.98(12)
C38 N4 C40 112.26(11)
C39 N4 C40 109.65(11)
C1 P1 C3 100.56(7)
C1 P1 C5 99.03(7)
C3 P1 C5 102.13(7)
C1 P1 Fe1 128.65(5)
C3 P1 Fe1 118.25(5)
C5 P1 Fe1 103.75(5)
C7 P2 C10 114.23(7)
C7 P2 C8 112.23(7)
C10 P2 C8 103.38(7)
C7 P2 Fe1 63.68(5)
C10 P2 Fe1 131.51(6)
C8 P2 Fe1 122.73(5)
C14 P3 C16 100.06(7)
C14 P3 C12 101.78(7)
C16 P3 C12 96.32(7)
C14 P3 Fe1 121.49(5)
C16 P3 Fe1 116.47(5)
C12 P3 Fe1 116.55(5)
C18 P4 C21 97.96(7)
C18 P4 C19 99.55(7)
C21 P4 C19 101.28(7)
C18 P4 Fe1 114.41(5)
C21 P4 Fe1 120.02(5)
C19 P4 Fe1 119.68(5)
C23 P5 C25 100.20(7)
C23 P5 C27 98.55(7)
C25 P5 C27 102.79(7)
C23 P5 Fe2 128.53(5)
C25 P5 Fe2 118.62(5)
C27 P5 Fe2 103.76(5)
C29 P6 C30 111.97(7)
C29 P6 C32 113.71(7)
C30 P6 C32 104.09(7)
C29 P6 Fe2 63.82(5)
C30 P6 Fe2 122.50(5)
C32 P6 Fe2 131.14(5)
C36 P7 C34 101.22(7)
C36 P7 C38 95.52(7)
C34 P7 C38 101.38(7)
C36 P7 Fe2 116.72(5)
C34 P7 Fe2 121.36(5)
C38 P7 Fe2 116.40(5)
C41 P8 C43 100.89(7)
C41 P8 C40 99.50(7)
C43 P8 C40 98.22(7)
C41 P8 Fe2 120.05(5)
C43 P8 Fe2 120.28(5)
C40 P8 Fe2 113.91(5)
C2 C1 P1 113.41(11)
C2 C1 H1A 108.9
P1 C1 H1A 108.9
C2 C1 H1B 108.9
P1 C1 H1B 108.9
H1A C1 H1B 107.7
C1 C2 H2A 109.5
C1 C2 H2B 109.5
H2A C2 H2B 109.5
C1 C2 H2C 109.5
H2A C2 H2C 109.5
H2B C2 H2C 109.5
C4 C3 P1 118.59(11)
C4 C3 H3A 107.7
P1 C3 H3A 107.7
C4 C3 H3B 107.7
P1 C3 H3B 107.7
H3A C3 H3B 107.1
C3 C4 H4A 109.5
C3 C4 H4B 109.5
H4A C4 H4B 109.5
C3 C4 H4C 109.5
H4A C4 H4C 109.5
H4B C4 H4C 109.5
N1 C5 P1 107.19(10)
N1 C5 H5A 110.3
P1 C5 H5A 110.3
N1 C5 H5B 110.3
P1 C5 H5B 110.3
H5A C5 H5B 108.5
N1 C6 H6A 109.5
N1 C6 H6B 109.5
H6A C6 H6B 109.5
N1 C6 H6C 109.5
H6A C6 H6C 109.5
H6B C6 H6C 109.5
N1 C7 P2 121.06(11)
N1 C7 Fe1 112.46(9)
P2 C7 Fe1 66.63(5)
N1 C7 H7A 115.7
P2 C7 H7A 115.7
Fe1 C7 H7A 115.7
C9 C8 P2 116.54(12)
C9 C8 H8A 108.2
P2 C8 H8A 108.2
C9 C8 H8B 108.2
P2 C8 H8B 108.2
H8A C8 H8B 107.3
C8 C9 H9A 109.5
C8 C9 H9B 109.5
H9A C9 H9B 109.5
C8 C9 H9C 109.5
H9A C9 H9C 109.5
H9B C9 H9C 109.5
C11 C10 P2 111.64(10)
C11 C10 H10A 109.3
P2 C10 H10A 109.3
C11 C10 H10B 109.3
P2 C10 H10B 109.3
H10A C10 H10B 108.0
C10 C11 H11A 109.5
C10 C11 H11B 109.5
H11A C11 H11B 109.5
C10 C11 H11C 109.5
H11A C11 H11C 109.5
H11B C11 H11C 109.5
C13 C12 P3 114.41(11)
C13 C12 H12A 108.7
P3 C12 H12A 108.7
C13 C12 H12B 108.7
P3 C12 H12B 108.7
H12A C12 H12B 107.6
C12 C13 H13A 109.5
C12 C13 H13B 109.5
H13A C13 H13B 109.5
C12 C13 H13C 109.5
H13A C13 H13C 109.5
H13B C13 H13C 109.5
C15 C14 P3 118.05(11)
C15 C14 H14A 107.8
P3 C14 H14A 107.8
C15 C14 H14B 107.8
P3 C14 H14B 107.8
H14A C14 H14B 107.1
C14 C15 H15A 109.5
C14 C15 H15B 109.5
H15A C15 H15B 109.5
C14 C15 H15C 109.5
H15A C15 H15C 109.5
H15B C15 H15C 109.5
N2 C16 P3 114.49(10)
N2 C16 H16A 108.6
P3 C16 H16A 108.6
N2 C16 H16B 108.6
P3 C16 H16B 108.6
H16A C16 H16B 107.6
N2 C17 H17A 109.5
N2 C17 H17B 109.5
H17A C17 H17B 109.5
N2 C17 H17C 109.5
H17A C17 H17C 109.5
H17B C17 H17C 109.5
N2 C18 P4 112.06(10)
N2 C18 H18A 109.2
P4 C18 H18A 109.2
N2 C18 H18B 109.2
P4 C18 H18B 109.2
H18A C18 H18B 107.9
C20 C19 P4 119.08(12)
C20 C19 H19A 107.5
P4 C19 H19A 107.5
C20 C19 H19B 107.5
P4 C19 H19B 107.5
H19A C19 H19B 107.0
C19 C20 H20A 109.5
C19 C20 H20B 109.5
H20A C20 H20B 109.5
C19 C20 H20C 109.5
H20A C20 H20C 109.5
H20B C20 H20C 109.5
C22 C21 P4 112.64(11)
C22 C21 H21A 109.1
P4 C21 H21A 109.1
C22 C21 H21B 109.1
P4 C21 H21B 109.1
H21A C21 H21B 107.8
C21 C22 H22A 109.5
C21 C22 H22B 109.5
H22A C22 H22B 109.5
C21 C22 H22C 109.5
H22A C22 H22C 109.5
H22B C22 H22C 109.5
C24 C23 P5 113.10(11)
C24 C23 H23A 109.0
P5 C23 H23A 109.0
C24 C23 H23B 109.0
P5 C23 H23B 109.0
H23A C23 H23B 107.8
C23 C24 H24A 109.5
C23 C24 H24B 109.5
H24A C24 H24B 109.5
C23 C24 H24C 109.5
H24A C24 H24C 109.5
H24B C24 H24C 109.5
C26 C25 P5 118.77(11)
C26 C25 H25A 107.6
P5 C25 H25A 107.6
C26 C25 H25B 107.6
P5 C25 H25B 107.6
H25A C25 H25B 107.1
C25 C26 H26A 109.5
C25 C26 H26B 109.5
H26A C26 H26B 109.5
C25 C26 H26C 109.5
H26A C26 H26C 109.5
H26B C26 H26C 109.5
N3 C27 P5 106.69(10)
N3 C27 H27A 110.4
P5 C27 H27A 110.4
N3 C27 H27B 110.4
P5 C27 H27B 110.4
H27A C27 H27B 108.6
N3 C28 H28A 109.5
N3 C28 H28B 109.5
H28A C28 H28B 109.5
N3 C28 H28C 109.5
H28A C28 H28C 109.5
H28B C28 H28C 109.5
N3 C29 P6 120.76(10)
N3 C29 Fe2 111.95(9)
P6 C29 Fe2 66.51(5)
N3 C29 H29A 116.0
P6 C29 H29A 116.0
Fe2 C29 H29A 116.0
C31 C30 P6 116.93(11)
C31 C30 H30A 108.1
P6 C30 H30A 108.1
C31 C30 H30B 108.1
P6 C30 H30B 108.1
H30A C30 H30B 107.3
C30 C31 H31A 109.5
C30 C31 H31B 109.5
H31A C31 H31B 109.5
C30 C31 H31C 109.5
H31A C31 H31C 109.5
H31B C31 H31C 109.5
C33 C32 P6 111.07(10)
C33 C32 H32A 109.4
P6 C32 H32A 109.4
C33 C32 H32B 109.4
P6 C32 H32B 109.4
H32A C32 H32B 108.0
C32 C33 H33A 109.5
C32 C33 H33B 109.5
H33A C33 H33B 109.5
C32 C33 H33C 109.5
H33A C33 H33C 109.5
H33B C33 H33C 109.5
C35 C34 P7 119.12(11)
C35 C34 H34A 107.5
P7 C34 H34A 107.5
C35 C34 H34B 107.5
P7 C34 H34B 107.5
H34A C34 H34B 107.0
C34 C35 H35A 109.5
C34 C35 H35B 109.5
H35A C35 H35B 109.5
C34 C35 H35C 109.5
H35A C35 H35C 109.5
H35B C35 H35C 109.5
C37 C36 P7 113.70(11)
C37 C36 H36A 108.8
P7 C36 H36A 108.8
C37 C36 H36B 108.8
P7 C36 H36B 108.8
H36A C36 H36B 107.7
C36 C37 H37A 109.5
C36 C37 H37B 109.5
H37A C37 H37B 109.5
C36 C37 H37C 109.5
H37A C37 H37C 109.5
H37B C37 H37C 109.5
N4 C38 P7 115.02(10)
N4 C38 H38A 108.5
P7 C38 H38A 108.5
N4 C38 H38B 108.5
P7 C38 H38B 108.5
H38A C38 H38B 107.5
N4 C39 H39A 109.5
N4 C39 H39B 109.5
H39A C39 H39B 109.5
N4 C39 H39C 109.5
H39A C39 H39C 109.5
H39B C39 H39C 109.5
N4 C40 P8 112.88(10)
N4 C40 H40A 109.0
P8 C40 H40A 109.0
N4 C40 H40B 109.0
P8 C40 H40B 109.0
H40A C40 H40B 107.8
C42 C41 P8 118.26(11)
C42 C41 H41A 107.7
P8 C41 H41A 107.7
C42 C41 H41B 107.7
P8 C41 H41B 107.7
H41A C41 H41B 107.1
C41 C42 H42A 109.5
C41 C42 H42B 109.5
H42A C42 H42B 109.5
C41 C42 H42C 109.5
H42A C42 H42C 109.5
H42B C42 H42C 109.5
C44 C43 P8 113.65(11)
C44 C43 H43A 108.8
P8 C43 H43A 108.8
C44 C43 H43B 108.8
P8 C43 H43B 108.8
H43A C43 H43B 107.7
C43 C44 H44A 109.5
C43 C44 H44B 109.5
H44A C44 H44B 109.5
C43 C44 H44C 109.5
H44A C44 H44C 109.5
H44B C44 H44C 109.5

loop_
_geom_bond_atom_site_label_1
_geom_bond_atom_site_label_2
_geom_bond_distance
Fe1 C7 2.0684(14)
Fe1 P2 2.1183(5)
Fe1 P3 2.1488(4)
Fe1 P1 2.1523(5)
Fe1 P4 2.1709(5)
Fe1 H1F 1.479(18)
Fe2 C29 2.0722(14)
Fe2 P6 2.1176(5)
Fe2 P5 2.1500(5)
Fe2 P7 2.1586(5)
Fe2 P8 2.1688(4)
Fe2 H2F 1.457(17)
N1 C6 1.4542(18)
N1 C7 1.4580(19)
N1 C5 1.460(2)
N2 C17 1.4622(19)
N2 C18 1.4642(18)
N2 C16 1.4700(19)
N3 C27 1.4533(19)
N3 C29 1.4590(18)
N3 C28 1.4592(19)
N4 C38 1.4611(18)
N4 C39 1.4635(19)
N4 C40 1.4696(18)
P1 C1 1.8536(16)
P1 C3 1.8520(15)
P1 C5 1.8529(15)
P2 C7 1.7596(15)
P2 C10 1.8419(15)
P2 C8 1.8383(16)
P3 C14 1.8496(15)
P3 C16 1.8552(15)
P3 C12 1.8551(15)
P4 C18 1.8455(15)
P4 C21 1.8509(14)
P4 C19 1.8504(16)
P5 C23 1.8486(15)
P5 C25 1.8486(15)
P5 C27 1.8645(15)
P6 C29 1.7602(14)
P6 C30 1.8322(15)
P6 C32 1.8369(15)
P7 C36 1.8476(14)
P7 C34 1.8505(15)
P7 C38 1.8554(15)
P8 C41 1.8453(15)
P8 C43 1.8579(14)
P8 C40 1.8568(15)
C1 C2 1.529(2)
C1 H1A 0.9900
C1 H1B 0.9900
C2 H2A 0.9800
C2 H2B 0.9800
C2 H2C 0.9800
C3 C4 1.527(2)
C3 H3A 0.9900
C3 H3B 0.9900
C4 H4A 0.9800
C4 H4B 0.9800
C4 H4C 0.9800
C5 H5A 0.9900
C5 H5B 0.9900
C6 H6A 0.9800
C6 H6B 0.9800
C6 H6C 0.9800
C7 H7A 1.0000
C8 C9 1.523(2)
C8 H8A 0.9900
C8 H8B 0.9900
C9 H9A 0.9800
C9 H9B 0.9800
C9 H9C 0.9800
C10 C11 1.529(2)
C10 H10A 0.9900
C10 H10B 0.9900
C11 H11A 0.9800
C11 H11B 0.9800
C11 H11C 0.9800
C12 C13 1.531(2)
C12 H12A 0.9900
C12 H12B 0.9900
C13 H13A 0.9800
C13 H13B 0.9800
C13 H13C 0.9800
C14 C15 1.526(2)
C14 H14A 0.9900
C14 H14B 0.9900
C15 H15A 0.9800
C15 H15B 0.9800
C15 H15C 0.9800
C16 H16A 0.9900
C16 H16B 0.9900
C17 H17A 0.9800
C17 H17B 0.9800
C17 H17C 0.9800
C18 H18A 0.9900
C18 H18B 0.9900
C19 C20 1.532(2)
C19 H19A 0.9900
C19 H19B 0.9900
C20 H20A 0.9800
C20 H20B 0.9800
C20 H20C 0.9800
C21 C22 1.526(2)
C21 H21A 0.9900
C21 H21B 0.9900
C22 H22A 0.9800
C22 H22B 0.9800
C22 H22C 0.9800
C23 C24 1.528(2)
C23 H23A 0.9900
C23 H23B 0.9900
C24 H24A 0.9800
C24 H24B 0.9800
C24 H24C 0.9800
C25 C26 1.526(2)
C25 H25A 0.9900
C25 H25B 0.9900
C26 H26A 0.9800
C26 H26B 0.9800
C26 H26C 0.9800
C27 H27A 0.9900
C27 H27B 0.9900
C28 H28A 0.9800
C28 H28B 0.9800
C28 H28C 0.9800
C29 H29A 1.0000
C30 C31 1.528(2)
C30 H30A 0.9900
C30 H30B 0.9900
C31 H31A 0.9800
C31 H31B 0.9800
C31 H31C 0.9800
C32 C33 1.534(2)
C32 H32A 0.9900
C32 H32B 0.9900
C33 H33A 0.9800
C33 H33B 0.9800
C33 H33C 0.9800
C34 C35 1.535(2)
C34 H34A 0.9900
C34 H34B 0.9900
C35 H35A 0.9800
C35 H35B 0.9800
C35 H35C 0.9800
C36 C37 1.527(2)
C36 H36A 0.9900
C36 H36B 0.9900
C37 H37A 0.9800
C37 H37B 0.9800
C37 H37C 0.9800
C38 H38A 0.9900
C38 H38B 0.9900
C39 H39A 0.9800
C39 H39B 0.9800
C39 H39C 0.9800
C40 H40A 0.9900
C40 H40B 0.9900
C41 C42 1.523(2)
C41 H41A 0.9900
C41 H41B 0.9900
C42 H42A 0.9800
C42 H42B 0.9800
C42 H42C 0.9800
C43 C44 1.530(2)
C43 H43A 0.9900
C43 H43B 0.9900
C44 H44A 0.9800
C44 H44B 0.9800
C44 H44C 0.9800
